data_4310242
loop_
_publ_author_name
'Olivier Jeannin'
'Jacques Delaunay'
'Fr\'ed\'eric Barri\`ere'
'Marc Fourmigu\'e'

_publ_section_title
;
Between Ni(mnt)2 and Ni(tfd)2i Dithiolene Complexes: the Unsymmetrical
2-(Trifluoromethyl)acrylonitrile-1,2-dithiolate and Its Nickel Complexes
;
_journal_name_full 'Inorganic Chemistry'
_journal_page_first 9763
_journal_page_last 9770
_journal_paper_doi 10.1021/ic051226b
_journal_volume 44
_journal_year 2005
_chemical_formula_sum 'C32 H20 F6 N2 Ni P S4'
_chemical_formula_weight 764.42
_chemical_name_systematic
;
 ?
;
_space_group_IT_number 15
_symmetry_cell_setting monoclinic
_symmetry_space_group_name_Hall '-C 2yc'
_symmetry_space_group_name_H-M 'C 1 2/c 1'
_atom_sites_solution_hydrogens geom
_atom_sites_solution_primary direct
_atom_sites_solution_secondary difmap
_audit_creation_method SHELXL-97
_cell_angle_alpha 90.00
_cell_angle_beta 116.730(8)
_cell_angle_gamma 90.00
_cell_formula_units_Z 4
_cell_length_a 25.585(2)
_cell_length_b 8.2118(4)
_cell_length_c 17.6127(14)
_cell_measurement_reflns_used 8000
_cell_measurement_temperature 293(2)
_cell_measurement_theta_max 25.55
_cell_measurement_theta_min 1.8
_cell_volume 3305.0(5)
_computing_cell_refinement 'CELL, Stoe-IPDS'
_computing_data_collection 'EXPOSE, Stoe-IPDS'
_computing_data_reduction 'INTEGRATE, Stoe-IPDS'
_computing_structure_refinement 'SHELXL-97 (Sheldrick, 1997)'
_computing_structure_solution 'SHELXS-97 (Sheldrick, 1997)'
_diffrn_ambient_temperature 293(2)
_diffrn_detector_area_resol_mean 6.66
_diffrn_measured_fraction_theta_full 0.987
_diffrn_measured_fraction_theta_max 0.987
_diffrn_measurement_device_type 'STOE IPDS'
_diffrn_measurement_method 'Oscillation, phi incr. 1.4 deg'
_diffrn_radiation_monochromator graphite
_diffrn_radiation_source 'fine-focus sealed tube'
_diffrn_radiation_type MoK\a
_diffrn_radiation_wavelength 0.71073
_diffrn_reflns_av_R_equivalents 0.0351
_diffrn_reflns_av_sigmaI/netI 0.0285
_diffrn_reflns_limit_h_max 31
_diffrn_reflns_limit_h_min -30
_diffrn_reflns_limit_k_max 9
_diffrn_reflns_limit_k_min -9
_diffrn_reflns_limit_l_max 21
_diffrn_reflns_limit_l_min -21
_diffrn_reflns_number 15506
_diffrn_reflns_theta_full 25.81
_diffrn_reflns_theta_max 25.81
_diffrn_reflns_theta_min 1.78
_exptl_absorpt_coefficient_mu 0.948
_exptl_absorpt_correction_T_max 0.8232
_exptl_absorpt_correction_T_min 0.7058
_exptl_absorpt_correction_type multi-scan
_exptl_absorpt_process_details
;
[c.f. r.h. blessing, acta cryst. (1995), a51, 33-38]
;
_exptl_crystal_colour 'dark red'
_exptl_crystal_density_diffrn 1.536
_exptl_crystal_density_method 'not measured'
_exptl_crystal_description Plate
_exptl_crystal_F_000 1548
_exptl_crystal_size_max 0.5
_exptl_crystal_size_mid 0.46
_exptl_crystal_size_min 0.038
_refine_diff_density_max 0.222
_refine_diff_density_min -0.271
_refine_diff_density_rms 0.044
_refine_ls_extinction_method none
_refine_ls_goodness_of_fit_ref 1.011
_refine_ls_hydrogen_treatment Constr.
_refine_ls_matrix_type full
_refine_ls_number_parameters 237
_refine_ls_number_reflns 3148
_refine_ls_number_restraints 0
_refine_ls_restrained_S_all 1.011
_refine_ls_R_factor_all 0.0506
_refine_ls_R_factor_gt 0.0312
_refine_ls_shift/su_max 0.001
_refine_ls_shift/su_mean 0.000
_refine_ls_structure_factor_coef Fsqd
_refine_ls_weighting_details 'calc w=1/[\s^2^(Fo^2^)+(0.0461P)^2^+0.4539P] where P=(Fo^2^+2Fc^2^)/3'
_refine_ls_weighting_scheme calc
_refine_ls_wR_factor_gt 0.0765
_refine_ls_wR_factor_ref 0.0828
_reflns_number_gt 2230
_reflns_number_total 3148
_reflns_threshold_expression >2sigma(I)
_cod_data_source_file ic051226bsi20050722_112444_5.cif
_cod_data_source_block oj155
_cod_original_cell_volume 3305.0(4)
_cod_database_code 4310242

loop_
_symmetry_equiv_pos_as_xyz
'x, y, z'
'-x, y, -z+1/2'
'x+1/2, y+1/2, z'
'-x+1/2, y+1/2, -z+1/2'
'-x, -y, -z'
'x, -y, z-1/2'
'-x+1/2, -y+1/2, -z'
'x+1/2, -y+1/2, z-1/2'

loop_
_atom_site_label
_atom_site_type_symbol
_atom_site_fract_x
_atom_site_fract_y
_atom_site_fract_z
_atom_site_U_iso_or_equiv
_atom_site_adp_type
_atom_site_occupancy
_atom_site_symmetry_multiplicity
_atom_site_calc_flag
_atom_site_refinement_flags
_atom_site_disorder_assembly
_atom_site_disorder_group
Ni Ni 0.2500 0.7500 0.5000 0.05342(14) Uani 1 2 d S . .
S1 S 0.32950(3) 0.71193(8) 0.48956(4) 0.06163(18) Uani 1 1 d . . .
S2 S 0.22011(3) 0.92571(9) 0.39980(4) 0.06576(19) Uani 1 1 d . . .
C1 C 0.32473(10) 0.8499(3) 0.41282(14) 0.0559(5) Uani 1 1 d . . .
C2 C 0.27658(10) 0.9449(3) 0.37375(14) 0.0571(6) Uani 1 1 d . . .
C3 C 0.37372(11) 0.8535(3) 0.39422(16) 0.0651(6) Uani 1 1 d . . .
C4 C 0.27040(13) 1.0709(4) 0.30877(19) 0.0754(8) Uani 1 1 d . . .
C1A C 0.02451(9) 0.7173(3) 0.19126(13) 0.0532(5) Uani 1 1 d . . .
C2A C 0.00891(12) 0.6920(3) 0.10662(15) 0.0677(7) Uani 1 1 d . . .
H2A H -0.0152 0.6049 0.0781 0.081 Uiso 1 1 calc R . .
C3A C 0.02893(14) 0.7954(4) 0.06440(18) 0.0866(9) Uani 1 1 d . . .
H3A H 0.0181 0.7790 0.0070 0.104 Uiso 1 1 calc R . .
C4A C 0.06485(13) 0.9227(4) 0.10651(18) 0.0861(9) Uani 1 1 d . . .
H4A H 0.0791 0.9905 0.0778 0.103 Uiso 1 1 calc R . .
C5A C 0.07993(12) 0.9510(4) 0.19009(17) 0.0798(8) Uani 1 1 d . . .
H5A H 0.1035 1.0395 0.2179 0.096 Uiso 1 1 calc R . .
C6A C 0.06012(11) 0.8483(4) 0.23280(15) 0.0705(7) Uani 1 1 d . . .
H6A H 0.0706 0.8665 0.2900 0.085 Uiso 1 1 calc R . .
C7A C 0.05830(11) 0.4571(3) 0.31926(14) 0.0598(6) Uani 1 1 d . . .
C8A C 0.04561(16) 0.3259(4) 0.3575(2) 0.0980(11) Uani 1 1 d . . .
H8A H 0.0071 0.3041 0.3458 0.118 Uiso 1 1 calc R . .
C9A C 0.0901(2) 0.2280(5) 0.4128(3) 0.1281(17) Uani 1 1 d . . .
H9A H 0.0816 0.1396 0.4384 0.154 Uiso 1 1 calc R . .
C10A C 0.1466(2) 0.2605(5) 0.4300(2) 0.1127(15) Uani 1 1 d . . .
H10A H 0.1765 0.1963 0.4690 0.135 Uiso 1 1 calc R . .
C11A C 0.15967(13) 0.3855(5) 0.3909(2) 0.0964(11) Uani 1 1 d . . .
H11A H 0.1983 0.4038 0.4018 0.116 Uiso 1 1 calc R . .
C12A C 0.11560(11) 0.4859(4) 0.33489(16) 0.0727(7) Uani 1 1 d . . .
H12A H 0.1244 0.5715 0.3081 0.087 Uiso 1 1 calc R . .
N N 0.41383(11) 0.8510(3) 0.38197(17) 0.0889(7) Uani 1 1 d . . .
P P 0.0000 0.58616(11) 0.2500 0.0510(2) Uani 1 2 d S . .
F1 F 0.2186(3) 1.0645(18) 0.2427(6) 0.132(3) Uani 0.50 1 d P . .
F2 F 0.3047(5) 1.0617(16) 0.2755(9) 0.134(5) Uani 0.50 1 d P . .
F3 F 0.2749(9) 1.2157(8) 0.3396(7) 0.152(4) Uani 0.50 1 d P . .
F'1 F 0.2747(9) 1.0127(13) 0.2452(7) 0.166(6) Uani 0.50 1 d P . .
F'2 F 0.3129(5) 1.1781(15) 0.3400(6) 0.139(3) Uani 0.50 1 d P . .
F'3 F 0.2231(4) 1.1564(14) 0.2829(9) 0.126(3) Uani 0.50 1 d P . .

loop_
_atom_site_aniso_label
_atom_site_aniso_U_11
_atom_site_aniso_U_22
_atom_site_aniso_U_33
_atom_site_aniso_U_23
_atom_site_aniso_U_13
_atom_site_aniso_U_12
Ni 0.0507(2) 0.0563(3) 0.0556(2) 0.00363(19) 0.02600(18) 0.00727(18)
S1 0.0574(3) 0.0631(4) 0.0702(4) 0.0121(3) 0.0339(3) 0.0150(3)
S2 0.0582(3) 0.0732(5) 0.0701(4) 0.0177(3) 0.0326(3) 0.0183(3)
C1 0.0585(13) 0.0526(15) 0.0611(13) -0.0049(10) 0.0310(10) 0.0008(11)
C2 0.0600(13) 0.0539(15) 0.0602(12) 0.0023(10) 0.0295(10) 0.0059(11)
C3 0.0654(15) 0.0601(17) 0.0775(15) 0.0079(12) 0.0390(13) 0.0082(12)
C4 0.082(2) 0.065(2) 0.0852(19) 0.0170(15) 0.0434(17) 0.0149(16)
C1A 0.0509(11) 0.0604(15) 0.0485(11) 0.0017(10) 0.0227(9) -0.0022(10)
C2A 0.0791(16) 0.0739(18) 0.0574(13) -0.0066(12) 0.0372(12) -0.0162(13)
C3A 0.108(2) 0.099(2) 0.0634(15) 0.0008(15) 0.0471(16) -0.0285(19)
C4A 0.096(2) 0.090(2) 0.0813(18) 0.0133(16) 0.0478(16) -0.0213(17)
C5A 0.0776(17) 0.073(2) 0.0797(17) 0.0031(14) 0.0273(14) -0.0244(14)
C6A 0.0727(15) 0.0779(19) 0.0532(13) 0.0009(12) 0.0215(11) -0.0159(14)
C7A 0.0701(14) 0.0655(16) 0.0557(12) 0.0037(11) 0.0388(11) 0.0148(12)
C8A 0.114(2) 0.099(3) 0.123(2) 0.048(2) 0.091(2) 0.045(2)
C9A 0.182(4) 0.122(3) 0.138(3) 0.074(3) 0.123(3) 0.093(3)
C10A 0.142(4) 0.119(3) 0.080(2) 0.019(2) 0.052(2) 0.080(3)
C11A 0.0732(18) 0.097(3) 0.096(2) -0.016(2) 0.0177(16) 0.0330(18)
C12A 0.0662(15) 0.0717(19) 0.0748(15) -0.0070(13) 0.0270(13) 0.0072(13)
N 0.0803(15) 0.091(2) 0.1145(19) 0.0168(15) 0.0611(15) 0.0138(14)
P 0.0527(4) 0.0571(5) 0.0482(4) 0.000 0.0271(3) 0.000
F1 0.092(4) 0.185(9) 0.102(4) 0.083(5) 0.028(3) 0.017(5)
F2 0.129(5) 0.165(12) 0.171(10) 0.100(8) 0.122(6) 0.071(6)
F3 0.262(13) 0.068(4) 0.163(8) 0.022(4) 0.127(11) 0.012(7)
F'1 0.340(19) 0.096(4) 0.106(5) 0.014(4) 0.139(9) 0.017(9)
F'2 0.132(5) 0.111(7) 0.142(7) 0.044(5) 0.032(5) -0.047(5)
F'3 0.114(6) 0.124(7) 0.172(8) 0.095(6) 0.092(6) 0.069(6)

loop_
_atom_type_symbol
_atom_type_description
_atom_type_scat_dispersion_real
_atom_type_scat_dispersion_imag
_atom_type_scat_source
C C 0.0033 0.0016 'International Tables Vol C Tables 4.2.6.8 and 6.1.1.4'
H H 0.0000 0.0000 'International Tables Vol C Tables 4.2.6.8 and 6.1.1.4'
Ni Ni 0.3393 1.1124 'International Tables Vol C Tables 4.2.6.8 and 6.1.1.4'
F F 0.0171 0.0103 'International Tables Vol C Tables 4.2.6.8 and 6.1.1.4'
N N 0.0061 0.0033 'International Tables Vol C Tables 4.2.6.8 and 6.1.1.4'
S S 0.1246 0.1234 'International Tables Vol C Tables 4.2.6.8 and 6.1.1.4'
P P 0.1023 0.0942 'International Tables Vol C Tables 4.2.6.8 and 6.1.1.4'

loop_
_geom_angle_atom_site_label_1
_geom_angle_atom_site_label_2
_geom_angle_atom_site_label_3
_geom_angle
_geom_angle_site_symmetry_1
_geom_angle_site_symmetry_3
_geom_angle_publ_flag
S2 Ni S2 180.00(3) . 7_566 ?
S2 Ni S1 91.64(2) . . ?
S2 Ni S1 88.36(2) 7_566 . ?
S2 Ni S1 88.36(2) . 7_566 ?
S2 Ni S1 91.64(2) 7_566 7_566 ?
S1 Ni S1 180.0 . 7_566 ?
C1 S1 Ni 103.64(8) . . ?
C2 S2 Ni 104.61(8) . . ?
C2 C1 C3 124.2(2) . . ?
C2 C1 S1 120.23(18) . . ?
C3 C1 S1 115.62(18) . . ?
C1 C2 C4 123.0(2) . . ?
C1 C2 S2 119.73(19) . . ?
C4 C2 S2 117.22(18) . . ?
N C3 C1 177.0(3) . . ?
F2 C4 F'1 37.8(6) . . ?
F2 C4 F3 107.6(6) . . ?
F'1 C4 F3 133.9(6) . . ?
F2 C4 F'3 127.4(5) . . ?
F'1 C4 F'3 109.5(7) . . ?
F3 C4 F'3 62.7(6) . . ?
F2 C4 F'2 67.4(6) . . ?
F'1 C4 F'2 103.8(7) . . ?
F3 C4 F'2 45.9(5) . . ?
F'3 C4 F'2 104.6(7) . . ?
F2 C4 F1 102.8(6) . . ?
F'1 C4 F1 69.9(6) . . ?
F3 C4 F1 105.9(6) . . ?
F'3 C4 F1 45.4(4) . . ?
F'2 C4 F1 135.5(5) . . ?
F2 C4 C2 117.3(4) . . ?
F'1 C4 C2 113.1(5) . . ?
F3 C4 C2 110.9(4) . . ?
F'3 C4 C2 113.9(4) . . ?
F'2 C4 C2 111.1(4) . . ?
F1 C4 C2 111.6(4) . . ?
C2A C1A C6A 119.4(2) . . ?
C2A C1A P 121.94(19) . . ?
C6A C1A P 118.65(17) . . ?
C3A C2A C1A 119.8(2) . . ?
C4A C3A C2A 120.2(3) . . ?
C5A C4A C3A 120.7(3) . . ?
C4A C5A C6A 119.5(3) . . ?
C5A C6A C1A 120.4(2) . . ?
C8A C7A C12A 119.7(3) . . ?
C8A C7A P 119.1(2) . . ?
C12A C7A P 121.2(2) . . ?
C9A C8A C7A 119.9(4) . . ?
C10A C9A C8A 119.9(4) . . ?
C11A C10A C9A 121.0(3) . . ?
C10A C11A C12A 120.2(3) . . ?
C7A C12A C11A 119.3(3) . . ?
C7A P C7A 107.32(18) 2 . ?
C7A P C1A 111.33(10) 2 . ?
C7A P C1A 110.44(11) . . ?
C7A P C1A 110.44(11) 2 2 ?
C7A P C1A 111.33(10) . 2 ?
C1A P C1A 106.05(15) . 2 ?
F'3 F1 C4 66.2(7) . . ?
F'3 F1 F'1 113.2(11) . . ?
C4 F1 F'1 53.6(5) . . ?
F'1 F2 C4 71.7(9) . . ?
F'1 F2 F'2 127.4(12) . . ?
C4 F2 F'2 58.1(4) . . ?
F'2 F3 C4 68.1(7) . . ?
F'2 F3 F'3 121.1(11) . . ?
C4 F3 F'3 58.7(5) . . ?
F2 F'1 C4 70.5(9) . . ?
F2 F'1 F1 119.5(12) . . ?
C4 F'1 F1 56.5(5) . . ?
F3 F'2 C4 65.9(7) . . ?
F3 F'2 F2 113.7(10) . . ?
C4 F'2 F2 54.5(4) . . ?
F1 F'3 C4 68.4(6) . . ?
F1 F'3 F3 123.9(10) . . ?
C4 F'3 F3 58.6(5) . . ?

loop_
_geom_bond_atom_site_label_1
_geom_bond_atom_site_label_2
_geom_bond_distance
_geom_bond_site_symmetry_2
_geom_bond_publ_flag
Ni S2 2.1371(6) . ?
Ni S2 2.1371(6) 7_566 ?
Ni S1 2.1459(6) . ?
Ni S1 2.1459(6) 7_566 ?
S1 C1 1.726(3) . ?
S2 C2 1.709(2) . ?
C1 C2 1.355(3) . ?
C1 C3 1.431(3) . ?
C2 C4 1.498(4) . ?
C3 N 1.140(3) . ?
C4 F2 1.258(7) . ?
C4 F'1 1.267(8) . ?
C4 F3 1.290(8) . ?
C4 F'3 1.292(7) . ?
C4 F'2 1.312(7) . ?
C4 F1 1.314(7) . ?
C1A C2A 1.375(3) . ?
C1A C6A 1.386(3) . ?
C1A P 1.791(2) . ?
C2A C3A 1.371(4) . ?
C3A C4A 1.369(4) . ?
C4A C5A 1.363(4) . ?
C5A C6A 1.370(4) . ?
C7A C8A 1.384(4) . ?
C7A C12A 1.385(4) . ?
C7A P 1.789(2) . ?
C8A C9A 1.376(5) . ?
C9A C10A 1.363(6) . ?
C10A C11A 1.359(6) . ?
C11A C12A 1.387(4) . ?
P C7A 1.789(2) 2 ?
P C1A 1.791(2) 2 ?
F1 F'3 1.006(9) . ?
F1 F'1 1.478(14) . ?
F2 F'1 0.817(13) . ?
F2 F'2 1.426(12) . ?
F3 F'2 1.016(10) . ?
F3 F'3 1.343(13) . ?
